data_2210741
loop_
_publ_author_name
'Senju, Takatoshi'
'Hoki, Tomonori'
'Mizuguchi, Jin'

_publ_section_title
;
 5,12-Dihydroquino[2,3-<i>b</i>]acridine-7,14-dithione
 dimethylacetamide disolvate
;
_journal_coeditor_code OB2058
_journal_issue 10
_journal_name_full 'Acta Crystallographica Section E'
_journal_page_first o4240
_journal_page_last o4242
_journal_paper_doi 10.1107/S1600536806034350
_journal_volume 62
_journal_year 2006
_chemical_formula_iupac 'C20 H12 N2 S2, 2C4 H9 N O'
_chemical_formula_moiety 'C20 H12 N2 S2, 2C4 H9 N O'
_chemical_formula_sum 'C28 H30 N4 O2 S2'
_chemical_formula_weight 518.70
_chemical_name_systematic
;
5,12-Dihydroquino[2,3-b]acridine-7,14-dithione dimethylacetamide disolvate
;
_space_group_IT_number 2
_symmetry_cell_setting triclinic
_symmetry_space_group_name_Hall '-P 1'
_symmetry_space_group_name_H-M 'P -1'
_cell_angle_alpha 97.706(17)
_cell_angle_beta 105.859(17)
_cell_angle_gamma 109.493(17)
_cell_formula_units_Z 1
_cell_length_a 7.353(2)
_cell_length_b 8.328(2)
_cell_length_c 11.832(3)
_cell_measurement_reflns_used 5169
_cell_measurement_temperature 93.1
_cell_measurement_theta_max 68.0
_cell_measurement_theta_min 4.0
_cell_volume 636.4(3)
_computing_cell_refinement PROCESS-AUTO
_computing_data_collection 'PROCESS-AUTO (Rigaku, 1998)'
_computing_data_reduction
;
CrystalStructure (Rigaku/MSC, 2005)
;
_computing_molecular_graphics 'ORTEPIII (Burnett & Johnson, 1996)'
_computing_publication_material CrystalStructure
_computing_structure_refinement 'SHELXL97 (Sheldrick, 1997)'
_computing_structure_solution 'SHELXS86 (Sheldrick, 1985)'
_diffrn_detector_area_resol_mean 10.00
_diffrn_measured_fraction_theta_full 0.933
_diffrn_measured_fraction_theta_max 0.933
_diffrn_measurement_device_type 'Rigaku R-AXIS RAPID-F Imaging Plate'
_diffrn_measurement_method \w
_diffrn_radiation_type 'Cu K\a'
_diffrn_radiation_wavelength 1.5418
_diffrn_reflns_av_R_equivalents 0.051
_diffrn_reflns_limit_h_max 8
_diffrn_reflns_limit_h_min -7
_diffrn_reflns_limit_k_max 10
_diffrn_reflns_limit_k_min -9
_diffrn_reflns_limit_l_max 13
_diffrn_reflns_limit_l_min -13
_diffrn_reflns_number 5445
_diffrn_reflns_theta_full 68.08
_diffrn_reflns_theta_max 68.08
_exptl_absorpt_coefficient_mu 2.165
_exptl_absorpt_correction_T_max 0.805
_exptl_absorpt_correction_T_min 0.632
_exptl_absorpt_correction_type multi-scan
_exptl_absorpt_process_details '(ABSCOR; Higashi, 1995)'
_exptl_crystal_colour 'dark green'
_exptl_crystal_density_diffrn 1.353
_exptl_crystal_density_method 'not measured'
_exptl_crystal_description prism
_exptl_crystal_F_000 274.00
_exptl_crystal_size_max 0.20
_exptl_crystal_size_mid 0.15
_exptl_crystal_size_min 0.10
_refine_diff_density_max 2.03
_refine_diff_density_min -0.63
_refine_ls_extinction_method none
_refine_ls_goodness_of_fit_ref 1.126
_refine_ls_hydrogen_treatment mixed
_refine_ls_number_parameters 171
_refine_ls_number_reflns 2166
_refine_ls_R_factor_gt 0.0719
_refine_ls_shift/su_max 0.0000
_refine_ls_structure_factor_coef Fsqd
_refine_ls_weighting_details 'w = 1/[\s^2^(Fo^2^)+(0.1062P)^2^+1.0872P] where P=(Fo^2^+2Fc^2^)/3'
_refine_ls_weighting_scheme calc
_refine_ls_wR_factor_ref 0.2018
_reflns_number_gt 1941
_reflns_number_total 2166
_reflns_threshold_expression F^2^>2\s(F^2^)
_cod_data_source_file ob2058.cif
_cod_data_source_block I
_cod_database_code 2210741
_cod_database_fobs_code 2210741

loop_
_symmetry_equiv_pos_site_id
_symmetry_equiv_pos_as_xyz
1 +X,+Y,+Z
2 -X,-Y,-Z

loop_
_atom_site_type_symbol
_atom_site_label
_atom_site_fract_x
_atom_site_fract_y
_atom_site_fract_z
_atom_site_U_iso_or_equiv
_atom_site_adp_type
_atom_site_calc_flag
_atom_site_refinement_flags
_atom_site_occupancy
S S1 1.35485(13) 1.14118(11) 1.35057(7) 0.0296(3) Uani d . 1
O O1 0.5636(4) 0.3923(4) 0.8772(2) 0.0461(8) Uani d . 1
N N1 0.8905(5) 0.6719(4) 1.0478(3) 0.0251(7) Uani d . 1
N N2 0.3529(6) 0.1207(5) 0.7571(3) 0.0499(10) Uani d . 1
C C1 1.2201(6) 0.7488(5) 1.3623(3) 0.0287(8) Uani d . 1
H H1 1.3209 0.8423 1.4284 0.034 Uiso calc R 1
C C2 1.1640(6) 0.5803(5) 1.3752(3) 0.0337(9) Uani d . 1
H H2 1.2262 0.5576 1.4497 0.040 Uiso calc R 1
C C3 1.0135(6) 0.4394(5) 1.2778(3) 0.0342(9) Uani d . 1
H H3 0.9761 0.3225 1.2872 0.041 Uiso calc R 1
C C4 0.9213(6) 0.4696(4) 1.1704(3) 0.0308(8) Uani d . 1
H H4 0.8188 0.3745 1.1059 0.037 Uiso calc R 1
C C5 0.9798(5) 0.6440(4) 1.1556(3) 0.0257(7) Uani d . 1
C C6 1.1306(5) 0.7868(4) 1.2523(3) 0.0251(7) Uani d . 1
C C7 1.1898(5) 0.9643(4) 1.2374(3) 0.0239(7) Uani d . 1
C C8 1.0962(5) 0.9847(4) 1.1169(3) 0.0232(7) Uani d . 1
C C9 0.9451(5) 0.8342(4) 1.0244(3) 0.0232(7) Uani d . 1
C C10 1.1475(5) 1.1482(4) 1.0897(3) 0.0238(7) Uani d . 1
H H10 1.2476 1.2494 1.1503 0.029 Uiso calc R 1
C C11 0.4385(7) 0.2909(6) 0.7814(5) 0.0533(13) Uani d . 1
C C12 0.3636(7) 0.3719(5) 0.6691(4) 0.0455(11) Uani d . 1
H H12A 0.4007 0.3281 0.6012 0.055 Uiso calc R 1
H H12B 0.4303 0.5005 0.6944 0.055 Uiso calc R 1
H H12C 0.2144 0.3363 0.6436 0.055 Uiso calc R 1
C C13 0.2104(6) 0.0081(5) 0.6391(3) 0.0353(9) Uani d . 1
H H13A 0.2376 -0.0986 0.6228 0.042 Uiso calc R 1
H H13B 0.2285 0.0712 0.5761 0.042 Uiso calc R 1
H H13C 0.0694 -0.0240 0.6389 0.042 Uiso calc R 1
C C14 0.4049(7) 0.0455(7) 0.8601(4) 0.0518(12) Uani d . 1
H H14A 0.4601 -0.0419 0.8393 0.062 Uiso calc R 1
H H14B 0.2814 -0.0110 0.8799 0.062 Uiso calc R 1
H H14C 0.5080 0.1391 0.9304 0.062 Uiso calc R 1
H H1N 0.800(6) 0.595(6) 0.998(4) 0.028(11) Uiso d . 1

loop_
_atom_site_aniso_label
_atom_site_aniso_U_11
_atom_site_aniso_U_22
_atom_site_aniso_U_33
_atom_site_aniso_U_12
_atom_site_aniso_U_13
_atom_site_aniso_U_23
S1 0.0293(6) 0.0275(5) 0.0207(5) 0.0049(4) 0.0009(3) 0.0019(3)
O1 0.0359(16) 0.0415(16) 0.0336(15) -0.0031(12) 0.0024(12) -0.0099(12)
N1 0.0252(17) 0.0200(14) 0.0210(14) 0.0041(12) 0.0023(12) 0.0002(11)
N2 0.044(2) 0.049(2) 0.041(2) 0.0076(17) 0.0084(17) 0.0003(16)
C1 0.028(2) 0.0302(18) 0.0244(17) 0.0102(15) 0.0065(14) 0.0047(14)
C2 0.036(2) 0.034(2) 0.0291(19) 0.0142(16) 0.0058(16) 0.0105(15)
C3 0.040(2) 0.0281(19) 0.035(2) 0.0137(16) 0.0119(17) 0.0109(15)
C4 0.035(2) 0.0204(17) 0.0314(18) 0.0062(14) 0.0092(15) 0.0036(13)
C5 0.0255(19) 0.0261(17) 0.0245(17) 0.0100(14) 0.0081(14) 0.0042(13)
C6 0.0236(19) 0.0260(17) 0.0233(17) 0.0086(14) 0.0074(14) 0.0025(13)
C7 0.0198(18) 0.0278(18) 0.0210(16) 0.0076(14) 0.0058(13) 0.0025(13)
C8 0.0217(18) 0.0249(17) 0.0196(15) 0.0074(13) 0.0060(13) 0.0017(12)
C9 0.0207(18) 0.0226(16) 0.0236(16) 0.0070(13) 0.0072(13) 0.0015(13)
C10 0.0204(18) 0.0214(16) 0.0240(16) 0.0053(13) 0.0056(13) -0.0001(12)
C11 0.031(2) 0.041(2) 0.074(3) 0.0029(19) 0.024(2) -0.015(2)
C12 0.053(3) 0.030(2) 0.062(3) 0.0155(19) 0.031(2) 0.0154(19)
C13 0.027(2) 0.038(2) 0.0269(18) 0.0044(16) 0.0040(15) -0.0040(15)
C14 0.046(3) 0.085(3) 0.037(2) 0.032(2) 0.018(2) 0.030(2)

loop_
_atom_type_symbol
_atom_type_description
_atom_type_scat_dispersion_real
_atom_type_scat_dispersion_imag
_atom_type_scat_source
C C 0.018 0.009
;
International Tables for Crystallography
(1992, Vol. C, Tables 4.2.6.8 and 6.1.1.4)
;
H H 0.000 0.000
;
International Tables for Crystallography
(1992, Vol. C, Table 6.1.1.4)
;
N N 0.031 0.018
;
International Tables for Crystallography
(1992, Vol. C, Tables 4.2.6.8 and 6.1.1.4)
;
O O 0.049 0.032
;
International Tables for Crystallography
(1992, Vol. C, Tables 4.2.6.8 and 6.1.1.4)
;
S S 0.333 0.557
;
International Tables for Crystallography
(1992, Vol. C, Tables 4.2.6.8 and 6.1.1.4)
;

loop_
_geom_angle_atom_site_label_1
_geom_angle_atom_site_label_2
_geom_angle_atom_site_label_3
_geom_angle_site_symmetry_1
_geom_angle_site_symmetry_3
_geom_angle
_geom_angle_publ_flag
C5 N1 C9 . . 122.7(3) ?
C5 N1 H1N . . 120(3) no
C9 N1 H1N . . 117(3) no
C11 N2 C13 . . 124.6(4) no
C11 N2 C14 . . 114.7(4) no
C13 N2 C14 . . 120.7(4) no
C2 C1 C6 . . 121.3(3) ?
C2 C1 H1 . . 119.3 no
C6 C1 H1 . . 119.3 no
C1 C2 C3 . . 120.1(3) ?
C1 C2 H2 . . 120.0 no
C3 C2 H2 . . 120.0 no
C4 C3 C2 . . 120.8(3) ?
C4 C3 H3 . . 119.6 no
C2 C3 H3 . . 119.6 no
C3 C4 C5 . . 119.6(3) ?
C3 C4 H4 . . 120.2 no
C5 C4 H4 . . 120.2 no
N1 C5 C6 . . 120.5(3) ?
N1 C5 C4 . . 119.1(3) ?
C6 C5 C4 . . 120.4(3) ?
C1 C6 C5 . . 117.8(3) ?
C1 C6 C7 . . 121.7(3) ?
C5 C6 C7 . . 120.4(3) ?
C6 C7 C8 . . 116.4(3) ?
C6 C7 S1 . . 123.1(3) ?
C8 C7 S1 . . 120.5(3) ?
C10 C8 C9 . . 118.5(3) ?
C10 C8 C7 . . 121.9(3) ?
C9 C8 C7 . . 119.6(3) ?
N1 C9 C10 . 2_777 119.5(3) ?
N1 C9 C8 . . 120.2(3) ?
C10 C9 C8 2_777 . 120.3(3) ?
C9 C10 C8 2_777 . 121.2(3) ?
C9 C10 H10 2_777 . 119.4 no
C8 C10 H10 . . 119.4 no
O1 C11 N2 . . 127.8(5) no
O1 C11 C12 . . 118.4(4) no
N2 C11 C12 . . 113.7(4) no
C11 C12 H12A . . 109.5 no
C11 C12 H12B . . 109.5 no
H12A C12 H12B . . 109.5 no
C11 C12 H12C . . 109.5 no
H12A C12 H12C . . 109.5 no
H12B C12 H12C . . 109.5 no
N2 C13 H13A . . 109.5 no
N2 C13 H13B . . 109.5 no
H13A C13 H13B . . 109.5 no
N2 C13 H13C . . 109.5 no
H13A C13 H13C . . 109.5 no
H13B C13 H13C . . 109.5 no
N2 C14 H14A . . 109.5 no
N2 C14 H14B . . 109.5 no
H14A C14 H14B . . 109.5 no
N2 C14 H14C . . 109.5 no
H14A C14 H14C . . 109.5 no
H14B C14 H14C . . 109.5 no

loop_
_geom_bond_atom_site_label_1
_geom_bond_atom_site_label_2
_geom_bond_site_symmetry_2
_geom_bond_distance
_geom_bond_publ_flag
S1 C7 . 1.681(3) ?
O1 C11 . 1.224(5) no
N1 C5 . 1.354(4) ?
N1 C9 . 1.366(4) ?
N1 H1N . 0.77(4) no
N2 C11 . 1.298(6) no
N2 C13 . 1.456(5) no
N2 C14 . 1.461(6) no
C1 C2 . 1.367(5) ?
C1 C6 . 1.418(5) ?
C1 H1 . 0.9500 no
C2 C3 . 1.416(5) ?
C2 H2 . 0.9500 no
C3 C4 . 1.366(5) ?
C3 H3 . 0.9500 no
C4 C5 . 1.421(5) ?
C4 H4 . 0.9500 no
C5 C6 . 1.419(5) ?
C6 C7 . 1.444(5) ?
C7 C8 . 1.464(5) ?
C8 C10 . 1.394(5) ?
C8 C9 . 1.429(5) ?
C9 C10 2_777 1.387(5) ?
C10 C9 2_777 1.387(5) no
C10 H10 . 0.9500 no
C11 C12 . 1.617(7) no
C12 H12A . 0.9800 no
C12 H12B . 0.9800 no
C12 H12C . 0.9800 no
C13 H13A . 0.9800 no
C13 H13B . 0.9800 no
C13 H13C . 0.9800 no
C14 H14A . 0.9800 no
C14 H14B . 0.9800 no
C14 H14C . 0.9800 no

loop_
_geom_hbond_atom_site_label_D
_geom_hbond_atom_site_label_H
_geom_hbond_atom_site_label_A
_geom_hbond_distance_DH
_geom_hbond_distance_HA
_geom_hbond_distance_DA
_geom_hbond_angle_DHA
_geom_hbond_publ_flag
N1 H1N O1 0.77(4) 1.99(4) 2.762(4) 177(4) yes
